data_9009324
loop_
_publ_author_name
'Effenberger, H.'
'Zemann, J.'

_publ_section_title
;
 The detailed crystal structure of nordenskioeldine, CaSn(BO3)2
;
_journal_name_full 'Neues Jahrbuch fur Mineralogie, Monatshefte'
_journal_page_first 111
_journal_page_last 114
_journal_volume 1986
_journal_year 1986
_chemical_compound_source 'Stiepelman mine, SW Africa'
_chemical_formula_sum 'B2 Ca O6 Sn'
_chemical_name_mineral Nordenskioldine
_space_group_IT_number 148
_symmetry_space_group_name_Hall '-R 3'
_symmetry_space_group_name_H-M 'R -3 :H'
_cell_angle_alpha 90
_cell_angle_beta 90
_cell_angle_gamma 120
_cell_length_a 4.858
_cell_length_b 4.858
_cell_length_c 16.0800
_cell_formula_units_Z 3
_cell_volume 328.649
_database_code_amcsd 0014799
_exptl_crystal_density_diffrn 4.190
_cod_original_cell_volume 328.648
_cod_original_sg_symbol_H-M 'R -3'
_cod_original_formula_sum 'Ca Sn B2 O6'
_cod_database_code 9009324

loop_
_space_group_symop_operation_xyz
x,y,z
2/3+x,1/3+y,1/3+z
1/3+x,2/3+y,2/3+z
y,-x+y,-z
2/3+y,1/3-x+y,1/3-z
1/3+y,2/3-x+y,2/3-z
-x+y,-x,z
2/3-x+y,1/3-x,1/3+z
1/3-x+y,2/3-x,2/3+z
-x,-y,-z
2/3-x,1/3-y,1/3-z
1/3-x,2/3-y,2/3-z
-y,x-y,z
2/3-y,1/3+x-y,1/3+z
1/3-y,2/3+x-y,2/3+z
x-y,x,-z
2/3+x-y,1/3+x,1/3-z
1/3+x-y,2/3+x,2/3-z

loop_
_atom_site_aniso_label
_atom_site_aniso_U_11
_atom_site_aniso_U_22
_atom_site_aniso_U_33
_atom_site_aniso_U_12
_atom_site_aniso_U_13
_atom_site_aniso_U_23
Ca 0.00670 0.00670 0.00610 0.00335 0.00000 0.00000
Sn 0.00340 0.00340 0.00460 0.00170 0.00000 0.00000
B 0.00500 0.00500 0.00590 0.00250 0.00000 0.00000
O 0.00590 0.00730 0.00910 0.00440 -0.00130 -0.00320

loop_
_atom_site_label
_atom_site_fract_x
_atom_site_fract_y
_atom_site_fract_z
Ca 0.00000 0.00000 0.00000
Sn 0.00000 0.00000 0.50000
B 0.00000 0.00000 0.23950
O 0.26630 -0.03130 0.24170

loop_
_cod_related_entry_id
_cod_related_entry_database
_cod_related_entry_code
1 AMCSD 0014799
